data_4324571
loop_
_publ_author_name
'Gernot Nuss'
'Gerald Saischek'
'Manuel Volpe'
'Karl Gatterer'
'Ferdinand Belaj'
'Nadia C. M\"osch-Zanetti'

_publ_contact_author_address
; Institute of Chemistry,
  Karl-Franzens University Graz,
  Schubertstr. 1,
  A-8010 Graz,
  Austria
;
_publ_contact_author_email ferdinand.belaj@uni-graz.at
_publ_contact_author_fax 43(316)3809835
_publ_contact_author_name 'Ferdinand Belaj'
_publ_contact_author_phone 43(316)3805288
_publ_section_title
;
 Novel Pyridazine Based Scorpionate Ligands in Cobalt and Nickel Boratrane
 Compounds
;
_journal_name_full 'Inorganic Chemistry'
_journal_page_first 1991
_journal_page_last 2001
_journal_paper_doi 10.1021/ic102494k
_journal_volume 50
_journal_year 2011
_chemical_formula_moiety 'C40 H28 B Co N8 S4, 3 (C H Cl3)'
_chemical_formula_sum 'C43 H31 B Cl9 Co N8 S4'
_chemical_formula_weight 1176.79
_chemical_name_systematic
; 
 ? 
;
_space_group_IT_number 2
_symmetry_cell_setting triclinic
_symmetry_space_group_name_Hall '-P 1'
_symmetry_space_group_name_H-M 'P -1'
_atom_sites_solution_hydrogens geom
_atom_sites_solution_primary direct
_atom_sites_solution_secondary difmap
_audit_creation_method SHELXL-97
_cell_angle_alpha 99.276(2)
_cell_angle_beta 111.6870(10)
_cell_angle_gamma 95.562(2)
_cell_formula_units_Z 2
_cell_length_a 13.0774(5)
_cell_length_b 14.3589(5)
_cell_length_c 14.3931(5)
_cell_measurement_reflns_used 9990
_cell_measurement_temperature 100(2)
_cell_measurement_theta_max 27.50
_cell_measurement_theta_min 2.77
_cell_volume 2442.20(16)
_computing_cell_refinement 'Bruker SAINT'
_computing_data_collection 'Bruker APEX2'
_computing_data_reduction 'Bruker SAINT'
_computing_molecular_graphics 'Bruker SHELXTL'
_computing_publication_material 'Bruker SHELXTL'
_computing_structure_refinement 'SHELXL-97 (Sheldrick, 2008)'
_computing_structure_solution 'SHELXS-97 (Sheldrick, 2008)'
_diffrn_ambient_temperature 100(2)
_diffrn_measured_fraction_theta_full 0.995
_diffrn_measured_fraction_theta_max 0.986
_diffrn_measurement_device_type 'Bruker APEX-II CCD'
_diffrn_measurement_method '\f and \w scans'
_diffrn_radiation_monochromator graphite
_diffrn_radiation_source 'fine-focus sealed tube'
_diffrn_radiation_type MoK\a
_diffrn_radiation_wavelength 0.71073
_diffrn_reflns_av_R_equivalents 0.0398
_diffrn_reflns_av_sigmaI/netI 0.0431
_diffrn_reflns_limit_h_max 17
_diffrn_reflns_limit_h_min -16
_diffrn_reflns_limit_k_max 15
_diffrn_reflns_limit_k_min -18
_diffrn_reflns_limit_l_max 18
_diffrn_reflns_limit_l_min -18
_diffrn_reflns_number 38021
_diffrn_reflns_theta_full 26.00
_diffrn_reflns_theta_max 27.56
_diffrn_reflns_theta_min 1.89
_diffrn_standards_number 0
_exptl_absorpt_coefficient_mu 1.058
_exptl_absorpt_correction_T_max 1.000
_exptl_absorpt_correction_T_min 0.7578
_exptl_absorpt_correction_type multi-scan
_exptl_absorpt_process_details sadabs
_exptl_crystal_colour black
_exptl_crystal_density_diffrn 1.600
_exptl_crystal_description block
_exptl_crystal_F_000 1188
_exptl_crystal_size_max 0.27
_exptl_crystal_size_mid 0.17
_exptl_crystal_size_min 0.05
_platon_squeeze_details
;
;
_refine_diff_density_max 1.867
_refine_diff_density_min -1.067
_refine_diff_density_rms 0.080
_refine_ls_extinction_method none
_refine_ls_goodness_of_fit_ref 1.084
_refine_ls_hydrogen_treatment riding
_refine_ls_matrix_type full
_refine_ls_number_parameters 560
_refine_ls_number_reflns 11136
_refine_ls_number_restraints 0
_refine_ls_restrained_S_all 1.084
_refine_ls_R_factor_all 0.0587
_refine_ls_R_factor_gt 0.0445
_refine_ls_shift/su_max 0.001
_refine_ls_shift/su_mean 0.000
_refine_ls_structure_factor_coef Fsqd
_refine_ls_weighting_details 'calc w=1/[\s^2^(Fo^2^)+(0.0523P)^2^+1.6098P] where P=(Fo^2^+2Fc^2^)/3'
_refine_ls_weighting_scheme calc
_refine_ls_wR_factor_gt 0.1064
_refine_ls_wR_factor_ref 0.1122
_reflns_number_gt 8748
_reflns_number_total 11136
_reflns_threshold_expression >2sigma(I)
_cod_data_source_file ic102494k_si_001_6.cif
_cod_data_source_block cophns
_cod_original_cell_volume 2442.19(15)
_cod_database_code 4324571

loop_
_symmetry_equiv_pos_as_xyz
'x, y, z'
'-x, -y, -z'

loop_
_atom_site_label
_atom_site_type_symbol
_atom_site_fract_x
_atom_site_fract_y
_atom_site_fract_z
_atom_site_U_iso_or_equiv
_atom_site_adp_type
_atom_site_occupancy
_atom_site_symmetry_multiplicity
_atom_site_calc_flag
_atom_site_refinement_flags
Co1 Co 0.90204(2) 0.75552(2) 0.43713(2) 0.01416(8) Uani 1 1 d .
Cl1 Cl 0.33716(9) 0.95405(9) 0.34587(8) 0.0641(3) Uani 1 1 d .
Cl2 Cl 0.21328(7) 0.80679(6) 0.39282(9) 0.0589(3) Uani 1 1 d .
Cl3 Cl 0.36398(10) 0.96311(8) 0.55235(7) 0.0625(3) Uani 1 1 d .
Cl4 Cl 0.96354(9) 0.24757(8) -0.09988(8) 0.0561(3) Uani 1 1 d .
Cl6 Cl 1.15997(7) 0.16609(6) -0.09281(6) 0.03968(19) Uani 1 1 d .
Cl5 Cl 0.94418(9) 0.04710(8) -0.17753(10) 0.0696(3) Uani 1 1 d .
S1 S 0.82915(5) 0.83466(4) 0.53975(4) 0.01732(13) Uani 1 1 d .
S2 S 0.97413(5) 0.89062(4) 0.41073(5) 0.01821(13) Uani 1 1 d .
S3 S 0.94220(5) 0.66407(4) 0.31895(5) 0.01777(13) Uani 1 1 d .
S4 S 1.05960(5) 0.72119(4) 0.58187(5) 0.01847(13) Uani 1 1 d .
N1 N 0.66353(16) 0.74675(14) 0.36779(15) 0.0146(4) Uani 1 1 d .
N2 N 0.56054(16) 0.70070(14) 0.30408(15) 0.0151(4) Uani 1 1 d .
N3 N 0.75838(16) 0.86752(14) 0.30647(15) 0.0146(4) Uani 1 1 d .
N4 N 0.65840(16) 0.88877(14) 0.25138(15) 0.0165(4) Uani 1 1 d .
N5 N 0.73669(16) 0.69369(14) 0.22358(15) 0.0153(4) Uani 1 1 d .
N6 N 0.63873(16) 0.69045(15) 0.14301(15) 0.0167(4) Uani 1 1 d .
N8 N 0.76294(16) 0.57756(14) 0.43544(15) 0.0163(4) Uani 1 1 d .
N7 N 0.85813(16) 0.63968(14) 0.47441(15) 0.0154(4) Uani 1 1 d .
B1 B 0.7585(2) 0.76333(19) 0.3274(2) 0.0142(5) Uani 1 1 d .
C1 C 0.69178(19) 0.78750(17) 0.46723(18) 0.0156(5) Uani 1 1 d .
C2 C 0.6069(2) 0.78682(19) 0.50549(19) 0.0212(5) Uani 1 1 d .
H2 H 0.6229 0.8173 0.5742 0.025 Uiso 1 1 calc R
C3 C 0.5020(2) 0.74200(19) 0.4427(2) 0.0226(5) Uani 1 1 d .
H3 H 0.4434 0.7402 0.4667 0.027 Uiso 1 1 calc R
C4 C 0.48130(19) 0.69784(17) 0.34057(18) 0.0167(5) Uani 1 1 d .
C5 C 0.36923(19) 0.64794(18) 0.26629(18) 0.0183(5) Uani 1 1 d .
C6 C 0.2949(2) 0.6005(2) 0.2987(2) 0.0278(6) Uani 1 1 d .
H6 H 0.3156 0.6001 0.3692 0.033 Uiso 1 1 calc R
C7 C 0.1907(2) 0.5539(2) 0.2281(2) 0.0370(7) Uani 1 1 d .
H7 H 0.1406 0.5204 0.2501 0.044 Uiso 1 1 calc R
C8 C 0.1593(2) 0.5560(2) 0.1257(2) 0.0339(7) Uani 1 1 d .
H8 H 0.0876 0.5241 0.0776 0.041 Uiso 1 1 calc R
C9 C 0.2320(2) 0.6044(2) 0.0933(2) 0.0269(6) Uani 1 1 d .
H9 H 0.2099 0.6065 0.0230 0.032 Uiso 1 1 calc R
C10 C 0.3370(2) 0.64977(18) 0.16322(19) 0.0215(5) Uani 1 1 d .
H10 H 0.3872 0.6823 0.1407 0.026 Uiso 1 1 calc R
C11 C 0.85649(19) 0.92815(17) 0.34009(18) 0.0169(5) Uani 1 1 d .
C12 C 0.8530(2) 1.02003(18) 0.3145(2) 0.0219(5) Uani 1 1 d .
H12 H 0.9197 1.0654 0.3369 0.026 Uiso 1 1 calc R
C13 C 0.7532(2) 1.04190(19) 0.2578(2) 0.0265(6) Uani 1 1 d .
H13 H 0.7494 1.1023 0.2389 0.032 Uiso 1 1 calc R
C14 C 0.6540(2) 0.97316(18) 0.22691(18) 0.0184(5) Uani 1 1 d .
C15 C 0.5400(2) 0.99119(18) 0.17049(18) 0.0186(5) Uani 1 1 d .
C16 C 0.5215(2) 1.0688(2) 0.1234(2) 0.0283(6) Uani 1 1 d .
H16 H 0.5832 1.1119 0.1265 0.034 Uiso 1 1 calc R
C17 C 0.4133(3) 1.0838(2) 0.0718(2) 0.0350(7) Uani 1 1 d .
H17 H 0.4016 1.1372 0.0401 0.042 Uiso 1 1 calc R
C18 C 0.3229(2) 1.0218(2) 0.0663(2) 0.0324(6) Uani 1 1 d .
H18 H 0.2492 1.0328 0.0316 0.039 Uiso 1 1 calc R
C19 C 0.3400(2) 0.9436(2) 0.1115(2) 0.0296(6) Uani 1 1 d .
H19 H 0.2779 0.9000 0.1068 0.036 Uiso 1 1 calc R
C20 C 0.4477(2) 0.92862(19) 0.1636(2) 0.0236(5) Uani 1 1 d .
H20 H 0.4588 0.8751 0.1951 0.028 Uiso 1 1 calc R
C21 C 0.8203(2) 0.64891(17) 0.21560(18) 0.0169(5) Uani 1 1 d .
C22 C 0.8032(2) 0.59317(19) 0.1182(2) 0.0246(6) Uani 1 1 d .
H22 H 0.8597 0.5603 0.1095 0.029 Uiso 1 1 calc R
C23 C 0.7054(2) 0.5877(2) 0.0380(2) 0.0251(6) Uani 1 1 d .
H23 H 0.6922 0.5508 -0.0275 0.030 Uiso 1 1 calc R
C24 C 0.6225(2) 0.63820(17) 0.05367(18) 0.0182(5) Uani 1 1 d .
C25 C 0.5126(2) 0.63546(18) -0.02924(18) 0.0197(5) Uani 1 1 d .
C26 C 0.4694(2) 0.5604(2) -0.11526(19) 0.0251(6) Uani 1 1 d .
H26 H 0.5121 0.5120 -0.1224 0.030 Uiso 1 1 calc R
C27 C 0.3647(2) 0.5562(2) -0.1901(2) 0.0310(6) Uani 1 1 d .
H27 H 0.3359 0.5050 -0.2485 0.037 Uiso 1 1 calc R
C28 C 0.3023(2) 0.6259(2) -0.1803(2) 0.0326(7) Uani 1 1 d .
H28 H 0.2304 0.6225 -0.2319 0.039 Uiso 1 1 calc R
C29 C 0.3440(2) 0.7016(2) -0.0948(2) 0.0279(6) Uani 1 1 d .
H29 H 0.3007 0.7498 -0.0882 0.034 Uiso 1 1 calc R
C30 C 0.4487(2) 0.7061(2) -0.01985(19) 0.0229(5) Uani 1 1 d .
H30 H 0.4774 0.7575 0.0384 0.027 Uiso 1 1 calc R
C31 C 0.95196(19) 0.62659(17) 0.54930(18) 0.0163(5) Uani 1 1 d .
C32 C 0.9522(2) 0.54162(18) 0.58554(18) 0.0186(5) Uani 1 1 d .
H32 H 1.0174 0.5302 0.6371 0.022 Uiso 1 1 calc R
C33 C 0.8562(2) 0.47575(18) 0.54451(18) 0.0182(5) Uani 1 1 d .
H33 H 0.8535 0.4167 0.5660 0.022 Uiso 1 1 calc R
C34 C 0.76081(19) 0.49670(17) 0.46966(18) 0.0162(5) Uani 1 1 d .
C35 C 0.6536(2) 0.42780(18) 0.41959(18) 0.0188(5) Uani 1 1 d .
C36 C 0.6542(2) 0.33000(18) 0.39407(19) 0.0214(5) Uani 1 1 d .
H36 H 0.7229 0.3066 0.4160 0.026 Uiso 1 1 calc R
C37 C 0.5553(2) 0.2668(2) 0.3370(2) 0.0263(6) Uani 1 1 d .
H37 H 0.5563 0.2004 0.3190 0.032 Uiso 1 1 calc R
C38 C 0.4548(2) 0.3006(2) 0.3061(2) 0.0303(6) Uani 1 1 d .
H38 H 0.3872 0.2576 0.2653 0.036 Uiso 1 1 calc R
C39 C 0.4528(2) 0.3967(2) 0.3345(2) 0.0311(6) Uani 1 1 d .
H39 H 0.3835 0.4191 0.3157 0.037 Uiso 1 1 calc R
C40 C 0.5516(2) 0.4607(2) 0.3904(2) 0.0254(6) Uani 1 1 d .
H40 H 0.5499 0.5269 0.4087 0.031 Uiso 1 1 calc R
C41 C 0.2692(2) 0.9288(2) 0.4251(2) 0.0313(6) Uani 1 1 d .
H41 H 0.2070 0.9666 0.4150 0.038 Uiso 1 1 calc R
C42 C 1.0153(3) 0.1601(2) -0.1606(3) 0.0385(7) Uani 1 1 d .
H42 H 1.0037 0.1727 -0.2299 0.046 Uiso 1 1 calc R

loop_
_atom_site_aniso_label
_atom_site_aniso_U_11
_atom_site_aniso_U_22
_atom_site_aniso_U_33
_atom_site_aniso_U_23
_atom_site_aniso_U_13
_atom_site_aniso_U_12
Co1 0.01316(15) 0.01410(16) 0.01463(16) 0.00352(12) 0.00449(12) 0.00283(12)
Cl1 0.0730(7) 0.0817(8) 0.0552(6) 0.0194(5) 0.0439(5) 0.0095(6)
Cl2 0.0265(4) 0.0312(4) 0.1097(8) 0.0190(5) 0.0141(4) 0.0072(3)
Cl3 0.0911(8) 0.0573(6) 0.0291(4) 0.0007(4) 0.0121(5) 0.0282(5)
Cl4 0.0719(6) 0.0657(6) 0.0592(6) 0.0239(5) 0.0458(5) 0.0424(5)
Cl6 0.0389(4) 0.0493(5) 0.0402(4) 0.0247(4) 0.0169(3) 0.0194(4)
Cl5 0.0536(6) 0.0529(6) 0.1075(9) 0.0267(6) 0.0329(6) 0.0117(5)
S1 0.0159(3) 0.0185(3) 0.0155(3) 0.0012(2) 0.0051(2) 0.0021(2)
S2 0.0143(3) 0.0175(3) 0.0218(3) 0.0051(2) 0.0056(2) 0.0023(2)
S3 0.0161(3) 0.0197(3) 0.0185(3) 0.0049(2) 0.0067(2) 0.0067(2)
S4 0.0140(3) 0.0186(3) 0.0195(3) 0.0040(2) 0.0031(2) 0.0018(2)
N1 0.0147(9) 0.0141(10) 0.0153(10) 0.0043(8) 0.0058(8) 0.0029(7)
N2 0.0142(9) 0.0149(10) 0.0160(10) 0.0045(8) 0.0050(8) 0.0027(7)
N3 0.0151(9) 0.0145(10) 0.0154(10) 0.0039(8) 0.0065(8) 0.0042(7)
N4 0.0175(10) 0.0159(10) 0.0154(10) 0.0031(8) 0.0055(8) 0.0040(8)
N5 0.0139(9) 0.0162(10) 0.0143(10) 0.0021(8) 0.0043(8) 0.0024(7)
N6 0.0158(9) 0.0185(10) 0.0145(10) 0.0039(8) 0.0045(8) 0.0028(8)
N8 0.0154(9) 0.0161(10) 0.0178(10) 0.0037(8) 0.0067(8) 0.0031(8)
N7 0.0138(9) 0.0160(10) 0.0140(9) 0.0019(8) 0.0035(8) 0.0022(7)
B1 0.0151(12) 0.0136(12) 0.0146(12) 0.0033(10) 0.0064(10) 0.0024(9)
C1 0.0176(11) 0.0137(11) 0.0157(11) 0.0034(9) 0.0069(9) 0.0024(9)
C2 0.0232(12) 0.0240(13) 0.0171(12) 0.0012(10) 0.0100(10) 0.0040(10)
C3 0.0193(12) 0.0268(14) 0.0241(13) 0.0030(11) 0.0122(10) 0.0029(10)
C4 0.0156(11) 0.0169(12) 0.0179(12) 0.0038(9) 0.0070(9) 0.0032(9)
C5 0.0137(11) 0.0191(12) 0.0202(12) 0.0008(10) 0.0056(9) 0.0039(9)
C6 0.0219(13) 0.0379(16) 0.0219(13) 0.0025(11) 0.0100(11) -0.0015(11)
C7 0.0234(14) 0.0487(19) 0.0334(16) -0.0017(14) 0.0135(12) -0.0104(13)
C8 0.0155(12) 0.0409(17) 0.0336(16) -0.0077(13) 0.0048(11) -0.0030(11)
C9 0.0252(13) 0.0304(15) 0.0204(13) 0.0008(11) 0.0047(11) 0.0088(11)
C10 0.0192(12) 0.0218(13) 0.0233(13) 0.0032(10) 0.0084(10) 0.0048(10)
C11 0.0164(11) 0.0168(12) 0.0178(12) 0.0019(9) 0.0081(9) 0.0012(9)
C12 0.0207(12) 0.0179(12) 0.0281(14) 0.0056(10) 0.0109(11) 0.0006(10)
C13 0.0278(14) 0.0193(13) 0.0348(15) 0.0110(11) 0.0123(12) 0.0063(11)
C14 0.0228(12) 0.0178(12) 0.0170(12) 0.0047(9) 0.0096(10) 0.0058(10)
C15 0.0233(12) 0.0181(12) 0.0162(12) 0.0038(9) 0.0090(10) 0.0072(10)
C16 0.0264(14) 0.0233(14) 0.0334(15) 0.0129(11) 0.0070(12) 0.0039(11)
C17 0.0356(16) 0.0259(15) 0.0407(17) 0.0179(13) 0.0059(13) 0.0115(12)
C18 0.0256(14) 0.0361(17) 0.0332(16) 0.0123(13) 0.0049(12) 0.0140(12)
C19 0.0204(13) 0.0336(16) 0.0345(16) 0.0127(12) 0.0077(11) 0.0058(11)
C20 0.0251(13) 0.0245(14) 0.0233(13) 0.0106(11) 0.0087(11) 0.0082(10)
C21 0.0179(11) 0.0161(12) 0.0188(12) 0.0040(9) 0.0088(9) 0.0045(9)
C22 0.0281(14) 0.0242(14) 0.0239(13) 0.0014(11) 0.0130(11) 0.0108(11)
C23 0.0295(14) 0.0273(14) 0.0181(13) 0.0009(10) 0.0096(11) 0.0086(11)
C24 0.0213(12) 0.0169(12) 0.0170(12) 0.0047(9) 0.0078(10) 0.0027(9)
C25 0.0222(12) 0.0222(13) 0.0150(12) 0.0061(10) 0.0071(10) 0.0017(10)
C26 0.0329(14) 0.0239(14) 0.0165(12) 0.0043(10) 0.0091(11) -0.0022(11)
C27 0.0334(15) 0.0326(16) 0.0189(13) 0.0051(11) 0.0045(11) -0.0081(12)
C28 0.0219(13) 0.0461(18) 0.0216(14) 0.0146(12) -0.0004(11) -0.0079(12)
C29 0.0212(13) 0.0391(16) 0.0258(14) 0.0163(12) 0.0080(11) 0.0050(11)
C30 0.0226(13) 0.0272(14) 0.0177(12) 0.0066(10) 0.0064(10) 0.0020(10)
C31 0.0160(11) 0.0170(12) 0.0156(11) 0.0026(9) 0.0061(9) 0.0026(9)
C32 0.0173(11) 0.0215(13) 0.0163(12) 0.0053(9) 0.0049(9) 0.0057(9)
C33 0.0231(12) 0.0171(12) 0.0165(12) 0.0064(9) 0.0079(10) 0.0065(10)
C34 0.0164(11) 0.0171(12) 0.0158(11) 0.0032(9) 0.0069(9) 0.0042(9)
C35 0.0187(12) 0.0205(12) 0.0172(12) 0.0056(9) 0.0067(10) 0.0009(9)
C36 0.0229(12) 0.0211(13) 0.0223(13) 0.0048(10) 0.0110(10) 0.0040(10)
C37 0.0321(14) 0.0202(13) 0.0243(13) 0.0028(10) 0.0113(11) -0.0037(11)
C38 0.0235(13) 0.0319(16) 0.0290(15) 0.0072(12) 0.0056(11) -0.0077(11)
C39 0.0184(13) 0.0347(16) 0.0391(17) 0.0159(13) 0.0074(12) 0.0025(11)
C40 0.0233(13) 0.0219(13) 0.0321(15) 0.0093(11) 0.0104(11) 0.0039(10)
C41 0.0280(14) 0.0326(16) 0.0395(17) 0.0100(13) 0.0180(13) 0.0099(12)
C42 0.0410(18) 0.0460(19) 0.0390(18) 0.0159(15) 0.0210(15) 0.0226(15)

loop_
_atom_type_symbol
_atom_type_description
_atom_type_scat_dispersion_real
_atom_type_scat_dispersion_imag
_atom_type_scat_source
Co Co 0.3494 0.9721 'International Tables Vol C Tables 4.2.6.8 and 6.1.1.4'
Cl Cl 0.1484 0.1585 'International Tables Vol C Tables 4.2.6.8 and 6.1.1.4'
S S 0.1246 0.1234 'International Tables Vol C Tables 4.2.6.8 and 6.1.1.4'
N N 0.0061 0.0033 'International Tables Vol C Tables 4.2.6.8 and 6.1.1.4'
B B 0.0013 0.0007 'International Tables Vol C Tables 4.2.6.8 and 6.1.1.4'
C C 0.0033 0.0016 'International Tables Vol C Tables 4.2.6.8 and 6.1.1.4'
H H 0.0000 0.0000 'International Tables Vol C Tables 4.2.6.8 and 6.1.1.4'

loop_
_geom_angle_atom_site_label_1
_geom_angle_atom_site_label_2
_geom_angle_atom_site_label_3
_geom_angle
N7 Co1 B1 99.76(9)
N7 Co1 S2 172.53(6)
B1 Co1 S2 87.68(8)
N7 Co1 S3 87.68(6)
B1 Co1 S3 88.29(8)
S2 Co1 S3 93.09(3)
N7 Co1 S1 87.90(6)
B1 Co1 S1 83.18(8)
S2 Co1 S1 92.52(2)
S3 Co1 S1 169.59(3)
N7 Co1 S4 69.30(6)
B1 Co1 S4 168.83(8)
S2 Co1 S4 103.23(2)
S3 Co1 S4 93.42(2)
S1 Co1 S4 93.83(2)
C1 S1 Co1 97.47(8)
C11 S2 Co1 100.87(8)
C21 S3 Co1 100.64(8)
C31 S4 Co1 74.55(8)
N2 N1 C1 124.13(19)
N2 N1 B1 120.85(18)
C1 N1 B1 114.87(19)
C4 N2 N1 117.76(19)
N4 N3 C11 124.2(2)
N4 N3 B1 116.50(18)
C11 N3 B1 119.20(19)
C14 N4 N3 119.1(2)
C21 N5 N6 123.55(19)
C21 N5 B1 118.41(19)
N6 N5 B1 117.60(18)
C24 N6 N5 118.5(2)
N7 N8 C34 118.2(2)
N8 N7 C31 123.5(2)
N8 N7 Co1 131.62(15)
C31 N7 Co1 104.74(15)
N1 B1 N5 113.76(19)
N1 B1 N3 105.01(18)
N5 B1 N3 107.08(18)
N1 B1 Co1 108.05(15)
N5 B1 Co1 112.16(16)
N3 B1 Co1 110.54(16)
N1 C1 C2 118.1(2)
N1 C1 S1 117.87(17)
C2 C1 S1 123.98(19)
C3 C2 C1 118.9(2)
C2 C3 C4 118.9(2)
N2 C4 C3 122.1(2)
N2 C4 C5 115.3(2)
C3 C4 C5 122.6(2)
C10 C5 C6 119.4(2)
C10 C5 C4 119.8(2)
C6 C5 C4 120.8(2)
C7 C6 C5 120.0(3)
C8 C7 C6 120.2(3)
C9 C8 C7 120.1(3)
C8 C9 C10 119.9(3)
C9 C10 C5 120.3(2)
N3 C11 C12 117.3(2)
N3 C11 S2 118.02(18)
C12 C11 S2 124.70(19)
C13 C12 C11 119.2(2)
C12 C13 C14 119.3(2)
N4 C14 C13 120.9(2)
N4 C14 C15 115.0(2)
C13 C14 C15 124.0(2)
C16 C15 C20 118.5(2)
C16 C15 C14 122.1(2)
C20 C15 C14 119.5(2)
C17 C16 C15 120.4(3)
C18 C17 C16 120.5(3)
C17 C18 C19 119.7(3)
C18 C19 C20 120.1(3)
C19 C20 C15 120.9(2)
N5 C21 C22 117.8(2)
N5 C21 S3 119.63(18)
C22 C21 S3 122.47(19)
C23 C22 C21 119.2(2)
C22 C23 C24 118.9(2)
N6 C24 C23 121.9(2)
N6 C24 C25 115.5(2)
C23 C24 C25 122.6(2)
C26 C25 C30 119.1(2)
C26 C25 C24 120.8(2)
C30 C25 C24 120.1(2)
C27 C26 C25 120.4(3)
C28 C27 C26 120.2(3)
C27 C28 C29 120.4(3)
C30 C29 C28 119.6(3)
C29 C30 C25 120.4(3)
N7 C31 C32 119.3(2)
N7 C31 S4 111.21(17)
C32 C31 S4 129.37(19)
C33 C32 C31 118.0(2)
C32 C33 C34 119.0(2)
N8 C34 C33 121.9(2)
N8 C34 C35 115.8(2)
C33 C34 C35 122.2(2)
C36 C35 C40 119.1(2)
C36 C35 C34 120.1(2)
C40 C35 C34 120.5(2)
C37 C36 C35 120.4(2)
C36 C37 C38 119.9(3)
C39 C38 C37 120.1(3)
C38 C39 C40 120.3(3)
C39 C40 C35 120.1(3)
Cl1 C41 Cl3 108.97(16)
Cl1 C41 Cl2 109.72(17)
Cl3 C41 Cl2 111.38(17)
Cl5 C42 Cl4 111.34(18)
Cl5 C42 Cl6 110.54(17)
Cl4 C42 Cl6 111.32(19)

loop_
_geom_bond_atom_site_label_1
_geom_bond_atom_site_label_2
_geom_bond_distance
Co1 N7 1.927(2)
Co1 B1 1.984(3)
Co1 S2 2.2236(7)
Co1 S3 2.2287(7)
Co1 S1 2.2564(6)
Co1 S4 2.4867(7)
Cl1 C41 1.744(3)
Cl2 C41 1.749(3)
Cl3 C41 1.746(3)
Cl4 C42 1.746(3)
Cl6 C42 1.765(3)
Cl5 C42 1.724(4)
S1 C1 1.710(2)
S2 C11 1.695(2)
S3 C21 1.697(2)
S4 C31 1.727(2)
N1 N2 1.346(3)
N1 C1 1.351(3)
N1 B1 1.568(3)
N2 C4 1.324(3)
N3 N4 1.349(3)
N3 C11 1.352(3)
N3 B1 1.573(3)
N4 C14 1.316(3)
N5 C21 1.351(3)
N5 N6 1.364(3)
N5 B1 1.569(3)
N6 C24 1.311(3)
N8 N7 1.329(3)
N8 C34 1.334(3)
N7 C31 1.355(3)
C1 C2 1.410(3)
C2 C3 1.355(4)
C3 C4 1.417(3)
C4 C5 1.482(3)
C5 C10 1.390(4)
C5 C6 1.391(4)
C6 C7 1.385(4)
C7 C8 1.382(4)
C8 C9 1.382(4)
C9 C10 1.385(4)
C11 C12 1.426(3)
C12 C13 1.358(4)
C13 C14 1.428(4)
C14 C15 1.482(3)
C15 C16 1.391(4)
C15 C20 1.395(4)
C16 C17 1.391(4)
C17 C18 1.379(4)
C18 C19 1.383(4)
C19 C20 1.386(4)
C21 C22 1.425(3)
C22 C23 1.354(4)
C23 C24 1.425(3)
C24 C25 1.482(3)
C25 C26 1.395(4)
C25 C30 1.396(4)
C26 C27 1.382(4)
C27 C28 1.372(4)
C28 C29 1.397(4)
C29 C30 1.383(4)
C31 C32 1.402(3)
C32 C33 1.365(3)
C33 C34 1.411(3)
C34 C35 1.489(3)
C35 C36 1.395(4)
C35 C40 1.396(4)
C36 C37 1.385(4)
C37 C38 1.386(4)
C38 C39 1.380(4)
C39 C40 1.387(4)

loop_
_platon_squeeze_void_nr
_platon_squeeze_void_average_x
_platon_squeeze_void_average_y
_platon_squeeze_void_average_z
_platon_squeeze_void_volume
_platon_squeeze_void_count_electrons
_platon_squeeze_void_content
1 0.061 0.244 0.167 158 56 ' '
2 -0.061 0.756 0.832 158 56 ' '
